data_7124711
loop_
_publ_author_name
'Kaufmann, Lena'
'Kennedy, Stuart R.'
'Jones, Christopher D.'
'Steed, Jonathan W.'

_publ_section_title
;
 Cavity-containing supramolecular gels as a crystallization tool for
 hydrophobic pharmaceuticals.
;
_journal_issue 66
_journal_name_full 'Chemical communications (Cambridge, England)'
_journal_page_first 10113
_journal_page_last 10116
_journal_paper_doi 10.1039/c6cc04037c
_journal_volume 52
_journal_year 2016
_chemical_formula_sum 'C18 H22 Cl2 O6'
_chemical_formula_weight 405.25
_chemical_name_common Chlorphenesin
_chemical_name_systematic 3-(p-Chlorophenoxy)propane-1,2-diol
_space_group_crystal_system orthorhombic
_space_group_IT_number 29
_space_group_name_Hall 'P 2c -2ac'
_space_group_name_H-M_alt 'P c a 21'
_atom_sites_solution_hydrogens mixed
_audit_creation_method SHELXL-2014/7
_audit_update_record
;
2016-05-06 deposited with the CCDC.
2016-06-29 downloaded from the CCDC.
;
_cell_angle_alpha 90
_cell_angle_beta 90
_cell_angle_gamma 90
_cell_formula_units_Z 4
_cell_length_a 12.3202(14)
_cell_length_b 4.6501(5)
_cell_length_c 32.022(4)
_cell_measurement_reflns_used 113
_cell_measurement_temperature 120(2)
_cell_measurement_theta_max 37.40
_cell_measurement_theta_min 8.399
_cell_volume 1834.5(4)
_computing_structure_refinement 'SHELXL-2014/7 (Sheldrick, 2014)'
_diffrn_ambient_temperature 120(2)
_diffrn_measured_fraction_theta_full 0.998
_diffrn_measured_fraction_theta_max 0.998
_diffrn_measurement_device_type 'Bruker D8 Venture'
_diffrn_radiation_type MoK\a
_diffrn_radiation_wavelength 0.71073
_diffrn_reflns_av_R_equivalents 0.0909
_diffrn_reflns_av_unetI/netI 0.1066
_diffrn_reflns_Laue_measured_fraction_full 0.998
_diffrn_reflns_Laue_measured_fraction_max 0.998
_diffrn_reflns_limit_h_max 15
_diffrn_reflns_limit_h_min -15
_diffrn_reflns_limit_k_max 5
_diffrn_reflns_limit_k_min -5
_diffrn_reflns_limit_l_max 40
_diffrn_reflns_limit_l_min -39
_diffrn_reflns_number 13672
_diffrn_reflns_point_group_measured_fraction_full 0.999
_diffrn_reflns_point_group_measured_fraction_max 0.999
_diffrn_reflns_theta_full 26.000
_diffrn_reflns_theta_max 26.439
_diffrn_reflns_theta_min 2.544
_exptl_absorpt_coefficient_mu 0.386
_exptl_absorpt_correction_T_max 1.0
_exptl_absorpt_correction_T_min 0.852
_exptl_absorpt_correction_type multi-scan
_exptl_crystal_colour colourless
_exptl_crystal_density_diffrn 1.467
_exptl_crystal_description plate
_exptl_crystal_F_000 848
_exptl_crystal_recrystallization_method 'Re-crystallisation from solvent'
_exptl_crystal_size_max 0.164
_exptl_crystal_size_mid 0.137
_exptl_crystal_size_min 0.055
_refine_diff_density_max 0.335
_refine_diff_density_min -0.338
_refine_diff_density_rms 0.070
_refine_ls_abs_structure_details
;
 Refined as an inversion twin.
;
_refine_ls_abs_structure_Flack 0.23(15)
_refine_ls_extinction_method none
_refine_ls_goodness_of_fit_ref 1.030
_refine_ls_hydrogen_treatment mixed
_refine_ls_matrix_type full
_refine_ls_number_parameters 242
_refine_ls_number_reflns 3747
_refine_ls_number_restraints 1
_refine_ls_restrained_S_all 1.030
_refine_ls_R_factor_all 0.1131
_refine_ls_R_factor_gt 0.0591
_refine_ls_shift/su_max 0.002
_refine_ls_shift/su_mean 0.000
_refine_ls_structure_factor_coef Fsqd
_refine_ls_weighting_details 'w=1/[\s^2^(Fo^2^)+(0.0415P)^2^] where P=(Fo^2^+2Fc^2^)/3'
_refine_ls_weighting_scheme calc
_refine_ls_wR_factor_gt 0.0948
_refine_ls_wR_factor_ref 0.1080
_reflns_Friedel_coverage 0.963
_reflns_Friedel_fraction_full 0.999
_reflns_Friedel_fraction_max 0.999
_reflns_number_gt 2489
_reflns_number_total 3747
_reflns_threshold_expression 'I > 2\s(I)'
_cod_data_source_file c6cc04037c2.cif
_cod_data_source_block Chlorphen2
_cod_database_code 7124711
_shelx_shelxl_version_number 2014/7
_shelx_space_group_comment
;
The symmetry employed for this shelxl refinement is uniquely defined
by the following loop, which should always be used as a source of
symmetry information in preference to the above space-group names.
They are only intended as comments.
;
_shelx_estimated_absorpt_t_min 0.939
_shelx_estimated_absorpt_t_max 0.979

loop_
_space_group_symop_operation_xyz
'x, y, z'
'-x, -y, z+1/2'
'-x+1/2, y, z+1/2'
'x+1/2, -y, z'

loop_
_atom_site_label
_atom_site_type_symbol
_atom_site_fract_x
_atom_site_fract_y
_atom_site_fract_z
_atom_site_U_iso_or_equiv
_atom_site_adp_type
_atom_site_occupancy
_atom_site_site_symmetry_order
_atom_site_calc_flag
_atom_site_refinement_flags_posn
_atom_site_refinement_flags_adp
Cl1 Cl 0.79148(16) 0.5745(5) 0.64237(6) 0.0267(5) Uani 1 1 d . .
O1 O 0.5275(5) -0.0712(12) 0.52236(19) 0.0215(14) Uani 1 1 d . .
C1 C 0.7147(6) 0.3732(14) 0.6073(2) 0.0190(16) Uani 1 1 d . .
Cl2 Cl 0.46056(17) 0.9250(5) 0.68743(6) 0.0266(5) Uani 1 1 d . .
O2 O 0.4516(4) -0.1442(10) 0.43421(14) 0.0245(12) Uani 1 1 d . .
C2 C 0.7659(6) 0.2080(15) 0.5779(2) 0.0205(16) Uani 1 1 d . .
H2 H 0.8430 0.2009 0.5775 0.025 Uiso 1 1 calc R U
O3 O 0.3359(4) -0.6797(9) 0.45955(15) 0.0226(11) Uani 1 1 d . .
C3 C 0.7087(9) 0.0528(18) 0.5490(3) 0.020(2) Uani 1 1 d . .
H3 H 0.7448 -0.0595 0.5285 0.024 Uiso 1 1 calc R U
O4 O 0.7271(6) 1.5666(13) 0.80720(19) 0.0238(15) Uani 1 1 d . .
C4 C 0.5945(8) 0.0649(18) 0.5506(3) 0.018(2) Uani 1 1 d . .
O5 O 0.8010(4) 1.6124(11) 0.89537(14) 0.0226(12) Uani 1 1 d . .
C5 C 0.5433(6) 0.2270(14) 0.5807(2) 0.0214(16) Uani 1 1 d . .
H5 H 0.4663 0.2304 0.5819 0.026 Uiso 1 1 calc R U
O6 O 0.9227(4) 2.1396(9) 0.87644(14) 0.0255(12) Uani 1 1 d . .
C6 C 0.6025(6) 0.3833(18) 0.6090(2) 0.0251(19) Uani 1 1 d . .
H6 H 0.5670 0.4970 0.6295 0.030 Uiso 1 1 calc R U
C7 C 0.5790(5) -0.2424(15) 0.4907(2) 0.0214(17) Uani 1 1 d . .
H7A H 0.6193 -0.4029 0.5038 0.026 Uiso 1 1 calc R U
H7B H 0.6312 -0.1233 0.4748 0.026 Uiso 1 1 calc R U
C8 C 0.4934(6) -0.3591(14) 0.4618(2) 0.0199(17) Uani 1 1 d . .
H8 H 0.5276 -0.5128 0.4443 0.024 Uiso 1 1 calc R U
C9 C 0.3983(11) -0.4910(13) 0.4845(4) 0.019(3) Uani 1 1 d . .
H9A H 0.4257 -0.5980 0.5091 0.023 Uiso 1 1 calc R U
H9B H 0.3508 -0.3349 0.4949 0.023 Uiso 1 1 calc R U
C10 C 0.5381(7) 1.1232(15) 0.7221(2) 0.0212(16) Uani 1 1 d . .
C11 C 0.6510(6) 1.1053(18) 0.7208(2) 0.0225(17) Uani 1 1 d . .
H11 H 0.6862 0.9884 0.7006 0.027 Uiso 1 1 calc R U
C12 C 0.7106(6) 1.2613(14) 0.7496(2) 0.0212(16) Uani 1 1 d . .
H12 H 0.7876 1.2526 0.7489 0.025 Uiso 1 1 calc R U
C13 C 0.6594(8) 1.4303(18) 0.7794(3) 0.0184(19) Uani 1 1 d . .
C14 C 0.5491(9) 1.4520(16) 0.7797(3) 0.020(2) Uani 1 1 d . .
H14 H 0.5147 1.5749 0.7993 0.023 Uiso 1 1 calc R U
C15 C 0.4859(6) 1.2951(15) 0.7513(2) 0.0219(17) Uani 1 1 d . .
H15 H 0.4089 1.3062 0.7520 0.026 Uiso 1 1 calc R U
C16 C 0.6758(6) 1.7358(14) 0.8391(2) 0.0231(17) Uani 1 1 d . .
H16A H 0.6219 1.6174 0.8543 0.028 Uiso 1 1 calc R U
H16B H 0.6375 1.9008 0.8263 0.028 Uiso 1 1 calc R U
C17 C 0.7611(6) 1.8432(15) 0.8691(2) 0.0224(18) Uani 1 1 d . .
H17 H 0.7271 1.9917 0.8875 0.027 Uiso 1 1 calc R U
C18 C 0.8553(11) 1.9780(16) 0.8473(4) 0.023(3) Uani 1 1 d . .
H18A H 0.901(5) 1.816(13) 0.8380(18) 0.028 Uiso 1 1 d . U
H18B H 0.838(3) 2.115(7) 0.8244(9) 0.028 Uiso 1 1 d . U
H5O H 0.7440 1.6039 0.9203 0.028 Uiso 1 1 d R U
H6O H 0.8706 2.3544 0.8836 0.028 Uiso 1 1 d R U
H2O H 0.5173 -0.0875 0.4225 0.028 Uiso 1 1 d R U
H3O H 0.3791 -0.8528 0.4548 0.028 Uiso 1 1 d R U

loop_
_atom_site_aniso_label
_atom_site_aniso_U_11
_atom_site_aniso_U_22
_atom_site_aniso_U_33
_atom_site_aniso_U_23
_atom_site_aniso_U_13
_atom_site_aniso_U_12
Cl1 0.0260(12) 0.0326(10) 0.0214(12) -0.0021(13) -0.0033(10) -0.0053(11)
O1 0.014(3) 0.029(3) 0.022(4) -0.006(3) 0.004(3) 0.002(3)
C1 0.019(4) 0.017(5) 0.020(4) 0.003(3) -0.003(3) -0.005(4)
Cl2 0.0226(12) 0.0318(9) 0.0254(12) -0.0018(14) -0.0036(9) -0.0004(11)
O2 0.024(3) 0.023(3) 0.026(3) 0.003(2) 0.006(2) 0.002(2)
C2 0.015(4) 0.023(4) 0.023(4) 0.006(3) 0.004(4) 0.000(3)
O3 0.016(3) 0.021(3) 0.031(3) -0.004(2) -0.005(2) -0.001(2)
C3 0.014(5) 0.025(4) 0.021(5) 0.002(4) 0.005(4) -0.004(4)
O4 0.019(4) 0.034(3) 0.019(3) -0.008(3) -0.002(3) -0.001(3)
C4 0.021(5) 0.016(4) 0.018(5) 0.003(4) 0.000(4) 0.000(5)
O5 0.023(3) 0.028(3) 0.017(3) 0.005(2) 0.001(2) 0.004(2)
C5 0.016(4) 0.023(4) 0.025(4) -0.001(3) 0.002(4) 0.002(3)
O6 0.024(3) 0.027(3) 0.026(3) 0.001(2) -0.002(2) -0.004(2)
C6 0.027(5) 0.033(5) 0.016(4) -0.005(4) 0.004(3) 0.008(4)
C7 0.015(4) 0.027(4) 0.022(4) 0.001(3) 0.006(3) 0.003(3)
C8 0.024(4) 0.019(4) 0.017(4) -0.004(3) -0.002(3) 0.000(3)
C9 0.025(8) 0.016(6) 0.017(6) -0.002(3) 0.010(6) 0.003(3)
C10 0.024(4) 0.020(4) 0.020(4) 0.004(3) -0.003(4) 0.004(4)
C11 0.020(5) 0.029(5) 0.019(4) 0.005(4) 0.004(3) -0.004(4)
C12 0.011(4) 0.031(4) 0.022(4) 0.005(3) 0.002(3) 0.002(4)
C13 0.019(5) 0.019(4) 0.017(5) 0.005(4) 0.004(4) 0.001(5)
C14 0.018(6) 0.022(4) 0.018(5) 0.001(4) 0.004(4) 0.011(4)
C15 0.017(4) 0.023(4) 0.025(4) 0.010(3) -0.005(4) 0.001(3)
C16 0.021(4) 0.020(4) 0.029(4) -0.005(3) 0.004(3) -0.001(3)
C17 0.020(4) 0.024(5) 0.023(4) 0.002(3) -0.001(3) 0.004(3)
C18 0.018(8) 0.025(6) 0.028(7) -0.003(3) -0.002(6) 0.002(3)

loop_
_atom_type_symbol
_atom_type_description
_atom_type_scat_dispersion_real
_atom_type_scat_dispersion_imag
_atom_type_scat_source
C C 0.0033 0.0016 'International Tables Vol C Tables 4.2.6.8 and 6.1.1.4'
H H 0.0000 0.0000 'International Tables Vol C Tables 4.2.6.8 and 6.1.1.4'
O O 0.0106 0.0060 'International Tables Vol C Tables 4.2.6.8 and 6.1.1.4'
Cl Cl 0.1484 0.1585 'International Tables Vol C Tables 4.2.6.8 and 6.1.1.4'

loop_
_geom_angle_atom_site_label_1
_geom_angle_atom_site_label_2
_geom_angle_atom_site_label_3
_geom_angle
C4 O1 C7 116.9(7)
C2 C1 C6 120.5(7)
C2 C1 Cl1 119.7(6)
C6 C1 Cl1 119.9(5)
C1 C2 C3 121.6(8)
C2 C3 C4 118.0(9)
C13 O4 C16 116.6(7)
C5 C4 O1 115.9(8)
C5 C4 C3 120.2(9)
O1 C4 C3 123.8(9)
C6 C5 C4 120.7(8)
C5 C6 C1 119.1(7)
O1 C7 C8 108.9(6)
O2 C8 C7 112.3(5)
O2 C8 C9 107.6(7)
C7 C8 C9 113.2(7)
O3 C9 C8 113.7(8)
C15 C10 C11 121.2(7)
C15 C10 Cl2 118.9(6)
C11 C10 Cl2 120.0(6)
C12 C11 C10 118.6(7)
C11 C12 C13 120.9(7)
C14 C13 O4 124.5(9)
C14 C13 C12 120.0(9)
O4 C13 C12 115.5(8)
C13 C14 C15 120.7(9)
C10 C15 C14 118.6(8)
O4 C16 C17 109.2(6)
O5 C17 C18 108.6(7)
O5 C17 C16 111.1(6)
C18 C17 C16 112.5(7)
O6 C18 C17 111.0(9)

loop_
_geom_bond_atom_site_label_1
_geom_bond_atom_site_label_2
_geom_bond_distance
Cl1 C1 1.742(7)
O1 C4 1.377(11)
O1 C7 1.437(9)
C1 C2 1.368(9)
C1 C6 1.385(11)
Cl2 C10 1.730(8)
O2 C8 1.429(8)
C2 C3 1.370(13)
O3 C9 1.414(12)
C3 C4 1.409(14)
O4 C13 1.375(11)
O4 C16 1.436(9)
C4 C5 1.378(11)
O5 C17 1.449(8)
C5 C6 1.372(10)
O6 C18 1.457(13)
C7 C8 1.505(9)
C8 C9 1.509(14)
C10 C15 1.388(10)
C10 C11 1.394(11)
C11 C12 1.384(10)
C12 C13 1.388(11)
C13 C14 1.362(14)
C14 C15 1.402(13)
C16 C17 1.509(10)
C17 C18 1.493(15)

loop_
_geom_hbond_atom_site_label_D
_geom_hbond_atom_site_label_H
_geom_hbond_atom_site_label_A
_geom_hbond_distance_DH
_geom_hbond_distance_HA
_geom_hbond_distance_DA
_geom_hbond_angle_DHA
_geom_hbond_site_symmetry_A
O5 H5O O3 1.07 1.63 2.677(6) 165.1 2_665
O6 H6O O5 1.21 1.52 2.729(7) 175.7 1_565
O2 H2O O6 0.93 1.96 2.750(7) 141.7 3_634
O3 H3O O2 0.98 1.75 2.713(7) 166.8 1_545
